data_7718093
loop_
_publ_author_name
'Seuffert, Marcel T.'
'Sedykh, Alexander E.'
'Sch&#xe4;fer, Thomas C'
'Becker, Jonathan'
'M&#xfc;ller-Buschbaum, Klaus'

_publ_section_title
;
 Homoleptic coordination polymers and complexes of transition metals with
 2-(1,2,4-1<i>H</i>-triazol-3-yl) pyridine and tuning towards white-light
 emission.
;
_journal_issue 12
_journal_name_full 'Dalton transactions (Cambridge, England : 2003)'
_journal_page_first 5075
_journal_page_last 5090
_journal_paper_doi 10.1039/d4dt03149k
_journal_volume 54
_journal_year 2025
_chemical_formula_moiety 'C14 H12 Cl2 Mn N8'
_chemical_formula_sum 'C14 H12 Cl2 Mn N8'
_chemical_formula_weight 418.16
_space_group_crystal_system triclinic
_space_group_IT_number 2
_space_group_name_Hall '-P 1'
_space_group_name_H-M_alt 'P -1'
_atom_sites_solution_hydrogens geom
_atom_sites_solution_primary dual
_atom_sites_solution_secondary difmap
_audit_creation_method SHELXL-2018/3
_audit_update_record
;
2025-01-23 deposited with the CCDC.	2025-02-18 downloaded from the CCDC.
;
_cell_angle_alpha 85.077(10)
_cell_angle_beta 71.505(12)
_cell_angle_gamma 66.404(13)
_cell_formula_units_Z 1
_cell_length_a 6.433(3)
_cell_length_b 8.022(4)
_cell_length_c 9.160(4)
_cell_measurement_reflns_used 9788
_cell_measurement_temperature 100(2)
_cell_measurement_theta_max 31.30
_cell_measurement_theta_min 2.35
_cell_volume 410.3(3)
_computing_cell_refinement 'SAINT v8.40b (Bruker AXS Inc., 2019)'
_computing_data_collection 'APEX3 Version 2016.1 (Bruker AXS Inc.)'
_computing_data_reduction 'SAINT v8.40b (Bruker AXS Inc., 2019)'
_computing_molecular_graphics shelXle
_computing_publication_material 'SHELXL-2018/3 (Sheldrick, 2018)'
_computing_structure_refinement 'SHELXL-2018/3 (Sheldrick, 2018)'
_computing_structure_solution 'SHELXT 2018/2 (Sheldrick, 2018)'
_diffrn_ambient_temperature 100(2)
_diffrn_detector_area_resol_mean 8.333
_diffrn_measured_fraction_theta_full 0.999
_diffrn_measured_fraction_theta_max 1.000
_diffrn_measurement_device_type 'Bruker X8-APEX II'
_diffrn_measurement_method '\f and \w scans'
_diffrn_radiation_monochromator graphite
_diffrn_radiation_type MoK\a
_diffrn_radiation_wavelength 0.71073
_diffrn_reflns_av_R_equivalents 0.0664
_diffrn_reflns_av_unetI/netI 0.0290
_diffrn_reflns_Laue_measured_fraction_full 0.999
_diffrn_reflns_Laue_measured_fraction_max 1.000
_diffrn_reflns_limit_h_max 9
_diffrn_reflns_limit_h_min -9
_diffrn_reflns_limit_k_max 11
_diffrn_reflns_limit_k_min -11
_diffrn_reflns_limit_l_max 13
_diffrn_reflns_limit_l_min -13
_diffrn_reflns_number 31499
_diffrn_reflns_point_group_measured_fraction_full 0.999
_diffrn_reflns_point_group_measured_fraction_max 1.000
_diffrn_reflns_theta_full 25.242
_diffrn_reflns_theta_max 30.507
_diffrn_reflns_theta_min 2.774
_diffrn_source 'rotating-anode (Nonius FR-591)'
_exptl_absorpt_coefficient_mu 1.146
_exptl_absorpt_correction_T_max 0.8374
_exptl_absorpt_correction_T_min 0.7667
_exptl_absorpt_correction_type multi-scan
_exptl_absorpt_process_details SADABS-2016/2
_exptl_crystal_colour pink
_exptl_crystal_density_diffrn 1.692
_exptl_crystal_density_method 'not measured'
_exptl_crystal_description block
_exptl_crystal_F_000 211
_exptl_crystal_size_max 0.239
_exptl_crystal_size_mid 0.213
_exptl_crystal_size_min 0.166
_refine_diff_density_max 0.459
_refine_diff_density_min -0.308
_refine_diff_density_rms 0.066
_refine_ls_extinction_method none
_refine_ls_goodness_of_fit_ref 1.053
_refine_ls_hydrogen_treatment mixed
_refine_ls_matrix_type full
_refine_ls_number_parameters 116
_refine_ls_number_reflns 2511
_refine_ls_number_restraints 0
_refine_ls_restrained_S_all 1.053
_refine_ls_R_factor_all 0.0318
_refine_ls_R_factor_gt 0.0252
_refine_ls_shift/su_max 0.000
_refine_ls_shift/su_mean 0.000
_refine_ls_structure_factor_coef Fsqd
_refine_ls_weighting_details 'w=1/[\s^2^(Fo^2^)+(0.0245P)^2^+0.2288P] where P=(Fo^2^+2Fc^2^)/3'
_refine_ls_weighting_scheme calc
_refine_ls_wR_factor_gt 0.0613
_refine_ls_wR_factor_ref 0.0640
_reflns_Friedel_coverage 0.000
_reflns_number_gt 2182
_reflns_number_total 2511
_reflns_threshold_expression 'I > 2\s(I)'
_cod_data_source_file d4dt03149k2.cif
_cod_data_source_block MnCl2(Hpt)2
_cod_depositor_comments
;
The following automatic conversions were performed:

data item '_atom_sites_solution_secondary' value 'diffmap' was
changed to 'difmap'.

Automatic conversion script
Id: cif_fix_values 8170 2020-07-09 18:12:32Z antanas 

 Adding full bibliography for 7718082--7718095.cif.
;
_cod_database_code 7718093
_shelx_shelxl_version_number 2018/3
_shelx_space_group_comment
;
The symmetry employed for this shelxl refinement is uniquely defined
by the following loop, which should always be used as a source of
symmetry information in preference to the above space-group names.
They are only intended as comments.
;
_shelx_estimated_absorpt_t_min 0.771
_shelx_estimated_absorpt_t_max 0.833

loop_
_space_group_symop_operation_xyz
'x, y, z'
'-x, -y, -z'

loop_
_atom_site_label
_atom_site_type_symbol
_atom_site_fract_x
_atom_site_fract_y
_atom_site_fract_z
_atom_site_U_iso_or_equiv
_atom_site_adp_type
_atom_site_occupancy
_atom_site_site_symmetry_order
_atom_site_calc_flag
_atom_site_refinement_flags_posn
_atom_site_refinement_flags_adp
_atom_site_refinement_flags_occupancy
_atom_site_disorder_assembly
_atom_site_disorder_group
Mn1 Mn 0.500000 0.500000 0.500000 0.00942(7) Uani 1 2 d S . P . .
Cl2 Cl 0.10842(5) 0.73383(4) 0.67106(3) 0.01213(7) Uani 1 1 d . . . . .
N1_1 N 0.62293(19) 0.40814(14) 0.70869(12) 0.0108(2) Uani 1 1 d . . . . .
C2_1 C 0.5853(2) 0.26264(17) 0.77666(14) 0.0104(2) Uani 1 1 d . . . . .
C3_1 C 0.6628(2) 0.18435(19) 0.90076(15) 0.0152(2) Uani 1 1 d . . . . .
H3_1 H 0.635743 0.080476 0.945096 0.018 Uiso 1 1 calc R U . . .
C4_1 C 0.7809(2) 0.2613(2) 0.95876(16) 0.0176(3) Uani 1 1 d . . . . .
H4_1 H 0.835580 0.211187 1.044001 0.021 Uiso 1 1 calc R U . . .
C5_1 C 0.8176(2) 0.4118(2) 0.89078(16) 0.0166(3) Uani 1 1 d . . . . .
H5_1 H 0.896881 0.467223 0.929042 0.020 Uiso 1 1 calc R U . . .
C6_1 C 0.7371(2) 0.48076(18) 0.76588(15) 0.0137(2) Uani 1 1 d . . . . .
H6_1 H 0.763965 0.583693 0.718992 0.016 Uiso 1 1 calc R U . . .
C7_1 C 0.4507(2) 0.19556(17) 0.71122(14) 0.0101(2) Uani 1 1 d . . . . .
N9_1 N 0.2661(2) 0.05277(15) 0.66893(13) 0.0127(2) Uani 1 1 d . . . . .
H9_1 H 0.2017(14) -0.0246(17) 0.67400(17) 0.015 Uiso 1 1 calc R U . . .
C10_1 C 0.2565(2) 0.18304(17) 0.56817(15) 0.0112(2) Uani 1 1 d . . . . .
H10_1 H 0.178430 0.204894 0.491888 0.013 Uiso 1 1 calc R U . . .
N11_1 N 0.37309(18) 0.27801(14) 0.59056(12) 0.0100(2) Uani 1 1 d . . . . .
N8_1 N 0.3901(2) 0.05721(15) 0.76272(13) 0.0136(2) Uani 1 1 d . . . . .

loop_
_atom_site_aniso_label
_atom_site_aniso_U_11
_atom_site_aniso_U_22
_atom_site_aniso_U_33
_atom_site_aniso_U_23
_atom_site_aniso_U_13
_atom_site_aniso_U_12
Mn1 0.01304(13) 0.00948(13) 0.01018(13) 0.00350(9) -0.00665(10) -0.00711(10)
Cl2 0.01299(14) 0.01194(14) 0.01472(14) 0.00050(10) -0.00569(11) -0.00707(11)
N1_1 0.0119(5) 0.0121(5) 0.0111(5) 0.0005(4) -0.0051(4) -0.0064(4)
C2_1 0.0108(5) 0.0117(5) 0.0098(5) 0.0011(4) -0.0038(4) -0.0052(4)
C3_1 0.0173(6) 0.0187(6) 0.0117(6) 0.0049(5) -0.0069(5) -0.0082(5)
C4_1 0.0169(6) 0.0257(7) 0.0121(6) 0.0017(5) -0.0085(5) -0.0074(5)
C5_1 0.0151(6) 0.0234(7) 0.0152(6) -0.0038(5) -0.0079(5) -0.0082(5)
C6_1 0.0150(6) 0.0156(6) 0.0151(6) 0.0004(5) -0.0064(5) -0.0092(5)
C7_1 0.0119(5) 0.0101(5) 0.0102(5) 0.0016(4) -0.0042(4) -0.0057(4)
N9_1 0.0142(5) 0.0126(5) 0.0155(5) 0.0011(4) -0.0050(4) -0.0092(4)
C10_1 0.0113(5) 0.0112(5) 0.0127(6) -0.0005(4) -0.0038(4) -0.0056(4)
N11_1 0.0110(5) 0.0106(5) 0.0105(5) 0.0011(4) -0.0044(4) -0.0056(4)
N8_1 0.0164(5) 0.0133(5) 0.0149(5) 0.0037(4) -0.0068(4) -0.0088(4)

loop_
_atom_type_symbol
_atom_type_description
_atom_type_scat_dispersion_real
_atom_type_scat_dispersion_imag
_atom_type_scat_source
C C 0.0033 0.0016 'International Tables Vol C Tables 4.2.6.8 and 6.1.1.4'
H H 0.0000 0.0000 'International Tables Vol C Tables 4.2.6.8 and 6.1.1.4'
N N 0.0061 0.0033 'International Tables Vol C Tables 4.2.6.8 and 6.1.1.4'
Cl Cl 0.1484 0.1585 'International Tables Vol C Tables 4.2.6.8 and 6.1.1.4'
Mn Mn 0.3368 0.7283 'International Tables Vol C Tables 4.2.6.8 and 6.1.1.4'

loop_
_geom_angle_atom_site_label_1
_geom_angle_atom_site_label_2
_geom_angle_atom_site_label_3
_geom_angle
_geom_angle_site_symmetry_1
_geom_angle_site_symmetry_3
_geom_angle_publ_flag
N11_1 Mn1 N11_1 180.00(5) 2_666 . ?
N11_1 Mn1 N1_1 75.08(4) 2_666 2_666 ?
N11_1 Mn1 N1_1 104.92(4) . 2_666 ?
N11_1 Mn1 N1_1 104.92(4) 2_666 . ?
N11_1 Mn1 N1_1 75.08(4) . . ?
N1_1 Mn1 N1_1 180.0 2_666 . ?
N11_1 Mn1 Cl2 89.76(4) 2_666 2_666 ?
N11_1 Mn1 Cl2 90.24(4) . 2_666 ?
N1_1 Mn1 Cl2 89.68(4) 2_666 2_666 ?
N1_1 Mn1 Cl2 90.32(4) . 2_666 ?
N11_1 Mn1 Cl2 90.24(4) 2_666 . ?
N11_1 Mn1 Cl2 89.76(4) . . ?
N1_1 Mn1 Cl2 90.32(4) 2_666 . ?
N1_1 Mn1 Cl2 89.68(4) . . ?
Cl2 Mn1 Cl2 180.0 2_666 . ?
C6_1 N1_1 C2_1 118.04(11) . . ?
C6_1 N1_1 Mn1 125.71(9) . . ?
C2_1 N1_1 Mn1 116.19(8) . . ?
N1_1 C2_1 C3_1 122.81(12) . . ?
N1_1 C2_1 C7_1 114.73(11) . . ?
C3_1 C2_1 C7_1 122.44(12) . . ?
C2_1 C3_1 C4_1 118.43(13) . . ?
C2_1 C3_1 H3_1 120.8 . . ?
C4_1 C3_1 H3_1 120.8 . . ?
C5_1 C4_1 C3_1 119.06(12) . . ?
C5_1 C4_1 H4_1 120.5 . . ?
C3_1 C4_1 H4_1 120.5 . . ?
C4_1 C5_1 C6_1 119.02(12) . . ?
C4_1 C5_1 H5_1 120.5 . . ?
C6_1 C5_1 H5_1 120.5 . . ?
N1_1 C6_1 C5_1 122.63(13) . . ?
N1_1 C6_1 H6_1 118.7 . . ?
C5_1 C6_1 H6_1 118.7 . . ?
N8_1 C7_1 N11_1 114.48(11) . . ?
N8_1 C7_1 C2_1 124.55(11) . . ?
N11_1 C7_1 C2_1 120.96(11) . . ?
C10_1 N9_1 N8_1 111.07(11) . . ?
C10_1 N9_1 H9_1 124.5 . . ?
N8_1 N9_1 H9_1 124.5 . . ?
N11_1 C10_1 N9_1 109.52(12) . . ?
N11_1 C10_1 H10_1 125.2 . . ?
N9_1 C10_1 H10_1 125.2 . . ?
C10_1 N11_1 C7_1 102.93(10) . . ?
C10_1 N11_1 Mn1 144.30(9) . . ?
C7_1 N11_1 Mn1 112.63(8) . . ?
C7_1 N8_1 N9_1 101.99(10) . . ?

loop_
_geom_bond_atom_site_label_1
_geom_bond_atom_site_label_2
_geom_bond_distance
_geom_bond_site_symmetry_2
_geom_bond_publ_flag
Mn1 N11_1 2.2374(13) 2_666 ?
Mn1 N11_1 2.2374(13) . ?
Mn1 N1_1 2.2523(13) 2_666 ?
Mn1 N1_1 2.2523(13) . ?
Mn1 Cl2 2.5566(9) 2_666 ?
Mn1 Cl2 2.5566(9) . ?
N1_1 C6_1 1.3386(16) . ?
N1_1 C2_1 1.3469(17) . ?
C2_1 C3_1 1.3861(18) . ?
C2_1 C7_1 1.4685(17) . ?
C3_1 C4_1 1.3886(19) . ?
C3_1 H3_1 0.9500 . ?
C4_1 C5_1 1.381(2) . ?
C4_1 H4_1 0.9500 . ?
C5_1 C6_1 1.3859(19) . ?
C5_1 H5_1 0.9500 . ?
C6_1 H6_1 0.9500 . ?
C7_1 N8_1 1.3214(17) . ?
C7_1 N11_1 1.3668(16) . ?
N9_1 C10_1 1.3292(17) . ?
N9_1 N8_1 1.3558(16) . ?
N9_1 H9_1 0.865(18) . ?
C10_1 N11_1 1.3290(16) . ?
C10_1 H10_1 0.9500 . ?
